data_1511950
loop_
_publ_author_name
'Zong, Jie'
'Mague, Joel T.'
'Kraml, Christina M.'
'Pascal, Robert A.'

_publ_section_title
;
 A Congestedin,in-Diphosphine
;
_journal_issue 9
_journal_name_full 'Organic Letters'
_journal_page_first 2179
_journal_paper_doi 10.1021/ol400728m
_journal_volume 15
_journal_year 2013
_chemical_compound_source 'chemical synthesis'
_chemical_formula_moiety 'C39 H30 P2 S3'
_chemical_formula_sum 'C39 H30 P2 S3'
_chemical_formula_weight 656.75
_chemical_name_common in,in-bis(triarylphosphine)
_chemical_name_systematic
; 
 ? 
;
_space_group_IT_number 150
_symmetry_cell_setting trigonal
_symmetry_space_group_name_Hall 'P 3 2"'
_symmetry_space_group_name_H-M 'P 3 2 1'
_atom_sites_solution_hydrogens geom
_atom_sites_solution_primary direct
_atom_sites_solution_secondary difmap
_audit_creation_method SHELXL-97
_cell_angle_alpha 90.00
_cell_angle_beta 90.00
_cell_angle_gamma 120.00
_cell_formula_units_Z 4
_cell_length_a 14.810(5)
_cell_length_b 14.810(5)
_cell_length_c 21.949(8)
_cell_measurement_reflns_used 9829
_cell_measurement_temperature 100(2)
_cell_measurement_theta_max 27.47
_cell_measurement_theta_min 2.44
_cell_volume 4169(3)
_computing_cell_refinement 'Bruker SAINT (Bruker-AXS, 2009)'
_computing_data_collection 'Bruker APEX2 (Bruker-AXS, 2010)'
_computing_data_reduction 'Bruker SAINT (Bruker-AXS, 2009)'
_computing_molecular_graphics 'Bruker SHELXTL (Bruker-AXS, 2008)'
_computing_publication_material 'Bruker SHELXTL (Bruker-AXS, 2008)'
_computing_structure_refinement 'SHELXL (Sheldrick, 2008)'
_computing_structure_solution 'SHELXS (Sheldrick, 2008)'
_diffrn_ambient_temperature 100(2)
_diffrn_measured_fraction_theta_full 1.000
_diffrn_measured_fraction_theta_max 1.000
_diffrn_measurement_device_type 'Bruker Smart APEX CCD'
_diffrn_measurement_method '\f and \w scans'
_diffrn_radiation_monochromator graphite
_diffrn_radiation_source 'fine-focus sealed tube'
_diffrn_radiation_type MoK\a
_diffrn_radiation_wavelength 0.71073
_diffrn_reflns_av_R_equivalents 0.1191
_diffrn_reflns_av_sigmaI/netI 0.0577
_diffrn_reflns_limit_h_max 19
_diffrn_reflns_limit_h_min -19
_diffrn_reflns_limit_k_max 19
_diffrn_reflns_limit_k_min -19
_diffrn_reflns_limit_l_max 28
_diffrn_reflns_limit_l_min -28
_diffrn_reflns_number 36419
_diffrn_reflns_theta_full 27.51
_diffrn_reflns_theta_max 27.51
_diffrn_reflns_theta_min 0.93
_exptl_absorpt_coefficient_mu 0.277
_exptl_absorpt_correction_T_max 0.9836
_exptl_absorpt_correction_T_min 0.7908
_exptl_absorpt_correction_type multi-scan
_exptl_absorpt_process_details 'SADABS (Sheldrick, 2009)'
_exptl_crystal_colour colourless
_exptl_crystal_density_diffrn 1.046
_exptl_crystal_density_method 'not measured'
_exptl_crystal_description column
_exptl_crystal_F_000 1368
_exptl_crystal_size_max 0.21
_exptl_crystal_size_mid 0.10
_exptl_crystal_size_min 0.06
_platon_squeeze_details
;
 Areas of density well-removed from the primary
 molecules and attributed to highly disordered lattice solvent (in one, an
 indication that it was partially occupied by chloroform could be deduced
 from geometrical considerations) were removed with the SQUEEZE option of
 PLATON (Spek, 2012).
;
_refine_diff_density_max 0.328
_refine_diff_density_min -0.297
_refine_diff_density_rms 0.069
_refine_ls_abs_structure_details 'Flack H D (1983), Acta Cryst. A39, 876-881'
_refine_ls_abs_structure_Flack 0.00(13)
_refine_ls_extinction_method none
_refine_ls_goodness_of_fit_ref 1.068
_refine_ls_hydrogen_treatment constr
_refine_ls_matrix_type full
_refine_ls_number_parameters 272
_refine_ls_number_reflns 6414
_refine_ls_number_restraints 0
_refine_ls_restrained_S_all 1.068
_refine_ls_R_factor_all 0.0683
_refine_ls_R_factor_gt 0.0603
_refine_ls_shift/su_max 0.001
_refine_ls_shift/su_mean 0.000
_refine_ls_structure_factor_coef Fsqd
_refine_ls_weighting_details 'calc w=1/[\s^2^(Fo^2^)+(0.0837P)^2^+2.2701P] where P=(Fo^2^+2Fc^2^)/3'
_refine_ls_weighting_scheme calc
_refine_ls_wR_factor_gt 0.1726
_refine_ls_wR_factor_ref 0.1779
_reflns_number_gt 5455
_reflns_number_total 6414
_reflns_threshold_expression >2\s(I)
_cod_data_source_file ol400728m_si_002.cif
_cod_data_source_block rap037a_0m
_cod_depositor_comments
;
The following automatic conversions were performed:

'_symmetry_cell_setting' value 'Trigonal' changed to 'trigonal'
according to /home/saulius/struct/CIF-dictionaries/cif_core.dic
dictionary named 'cif_core.dic' version 2.4.2 from 2011-04-26.

Automatic conversion script
Id: cif_fix_values 1891 2012-01-12 08:04:46Z andrius 
;
_cod_original_sg_symbol_H-M P321
_cod_database_code 1511950

loop_
_symmetry_equiv_pos_as_xyz
'x, y, z'
'-y, x-y, z'
'-x+y, -x, z'
'y, x, -z'
'x-y, -y, -z'
'-x, -x+y, -z'

loop_
_atom_site_label
_atom_site_type_symbol
_atom_site_fract_x
_atom_site_fract_y
_atom_site_fract_z
_atom_site_U_iso_or_equiv
_atom_site_adp_type
_atom_site_occupancy
_atom_site_symmetry_multiplicity
_atom_site_calc_flag
_atom_site_refinement_flags
_atom_site_disorder_assembly
_atom_site_disorder_group
S1 S 0.4891(4) 0.1246(2) 0.77193(14) 0.0463(5) Uani 0.596(4) 1 d P A 1
C7 C 0.5527(7) 0.0945(9) 0.7040(3) 0.0393(18) Uani 0.596(4) 1 d P A 1
H7A H 0.6297 0.1361 0.7065 0.047 Uiso 0.596(4) 1 calc PR A 1
H7B H 0.5312 0.0196 0.7029 0.047 Uiso 0.596(4) 1 calc PR A 1
S1A S 0.5835(3) 0.1094(4) 0.71048(17) 0.0463(5) Uani 0.404(4) 1 d P A 2
C7A C 0.4948(19) 0.1037(14) 0.7751(8) 0.0393(18) Uani 0.404(4) 1 d P A 2
H7AA H 0.4776 0.1600 0.7712 0.047 Uiso 0.404(4) 1 calc PR A 2
H7AB H 0.4293 0.0356 0.7759 0.047 Uiso 0.404(4) 1 calc PR A 2
P1 P 0.6667 0.3333 0.65886(6) 0.0378(3) Uani 1 3 d S . .
P2 P 0.6667 0.3333 0.82214(6) 0.0301(3) Uani 1 3 d S . .
C1 C 0.5527(3) 0.2217(3) 0.62243(16) 0.0453(9) Uani 1 1 d . A .
C2 C 0.5045(3) 0.2341(4) 0.57236(17) 0.0548(11) Uani 1 1 d . . .
H2 H 0.5317 0.3000 0.5529 0.066 Uiso 1 1 calc R . .
C3 C 0.4109(4) 0.1439(5) 0.5501(2) 0.0837(19) Uani 1 1 d . . .
H3 H 0.3752 0.1512 0.5162 0.100 Uiso 1 1 calc R . .
C4 C 0.3745(5) 0.0532(5) 0.5756(2) 0.093(2) Uani 1 1 d . . .
H4 H 0.3125 -0.0052 0.5609 0.112 Uiso 1 1 calc R . .
C5 C 0.4272(6) 0.0424(4) 0.6245(2) 0.089(2) Uani 1 1 d . A .
H5 H 0.4020 -0.0249 0.6416 0.107 Uiso 1 1 calc R . .
C6 C 0.5136(4) 0.1243(3) 0.64902(17) 0.0537(10) Uani 1 1 d . . .
C8 C 0.5612(3) 0.1189(3) 0.83332(15) 0.0395(7) Uani 1 1 d . . .
C9 C 0.5358(3) 0.0227(3) 0.85936(18) 0.0483(10) Uani 1 1 d . A .
H9 H 0.4815 -0.0400 0.8422 0.058 Uiso 1 1 calc R . .
C10 C 0.5884(4) 0.0185(3) 0.9091(2) 0.0570(11) Uani 1 1 d . . .
H10 H 0.5699 -0.0472 0.9266 0.068 Uiso 1 1 calc R A .
C11 C 0.6683(4) 0.1082(3) 0.93426(19) 0.0525(10) Uani 1 1 d . A .
H11 H 0.7080 0.1048 0.9673 0.063 Uiso 1 1 calc R . .
C12 C 0.6898(3) 0.2048(3) 0.90994(16) 0.0426(8) Uani 1 1 d . . .
H12 H 0.7412 0.2671 0.9290 0.051 Uiso 1 1 calc R A .
C13 C 0.6392(3) 0.2120(3) 0.85970(14) 0.0322(6) Uani 1 1 d . A .
S2 S 0.55584(8) 0.72898(8) 0.73240(4) 0.0445(2) Uani 1 1 d . . .
C20 C 0.5475(2) 0.8154(3) 0.78980(15) 0.0350(7) Uani 1 1 d . . .
H20A H 0.6071 0.8873 0.7856 0.042 Uiso 1 1 calc R . .
H20B H 0.4819 0.8171 0.7849 0.042 Uiso 1 1 calc R . .
P3 P 0.3333 0.6667 0.67837(6) 0.0384(3) Uani 1 3 d S . .
P4 P 0.3333 0.6667 0.84769(6) 0.0318(3) Uani 1 3 d S . .
C14 C 0.4524(4) 0.7670(3) 0.63940(17) 0.0510(10) Uani 1 1 d . . .
C15 C 0.4519(5) 0.8202(4) 0.5879(2) 0.0703(14) Uani 1 1 d . . .
H15 H 0.3875 0.8058 0.5703 0.084 Uiso 1 1 calc R . .
C16 C 0.5442(5) 0.8940(5) 0.5620(3) 0.0775(16) Uani 1 1 d . . .
H16 H 0.5422 0.9252 0.5246 0.093 Uiso 1 1 calc R . .
C17 C 0.6370(6) 0.9234(5) 0.5879(3) 0.100(2) Uani 1 1 d . . .
H17 H 0.6992 0.9796 0.5716 0.120 Uiso 1 1 calc R . .
C18 C 0.6401(4) 0.8686(4) 0.6399(2) 0.0630(12) Uani 1 1 d . . .
H18 H 0.7051 0.8835 0.6569 0.076 Uiso 1 1 calc R . .
C19 C 0.5502(3) 0.7951(3) 0.66527(18) 0.0495(9) Uani 1 1 d . . .
C21 C 0.5504(3) 0.7698(3) 0.85229(15) 0.0363(7) Uani 1 1 d . . .
C22 C 0.6462(3) 0.7978(3) 0.87759(18) 0.0469(9) Uani 1 1 d . . .
H22 H 0.7081 0.8443 0.8562 0.056 Uiso 1 1 calc R . .
C23 C 0.6535(3) 0.7583(4) 0.9346(2) 0.0543(10) Uani 1 1 d . . .
H23 H 0.7196 0.7777 0.9517 0.065 Uiso 1 1 calc R . .
C24 C 0.5623(3) 0.6903(3) 0.96556(16) 0.0442(8) Uani 1 1 d . . .
H24 H 0.5660 0.6617 1.0036 0.053 Uiso 1 1 calc R . .
C25 C 0.4667(3) 0.6646(3) 0.94127(15) 0.0379(7) Uani 1 1 d . . .
H25 H 0.4052 0.6196 0.9634 0.046 Uiso 1 1 calc R . .
C26 C 0.4577(3) 0.7034(2) 0.88412(15) 0.0337(7) Uani 1 1 d . . .

loop_
_atom_site_aniso_label
_atom_site_aniso_U_11
_atom_site_aniso_U_22
_atom_site_aniso_U_33
_atom_site_aniso_U_23
_atom_site_aniso_U_13
_atom_site_aniso_U_12
S1 0.0469(9) 0.0409(11) 0.0398(8) -0.0076(7) -0.0002(7) 0.0136(9)
C7 0.038(3) 0.031(4) 0.036(3) -0.012(2) -0.007(3) 0.008(3)
S1A 0.0469(9) 0.0409(11) 0.0398(8) -0.0076(7) -0.0002(7) 0.0136(9)
C7A 0.038(3) 0.031(4) 0.036(3) -0.012(2) -0.007(3) 0.008(3)
P1 0.0410(5) 0.0410(5) 0.0315(7) 0.000 0.000 0.0205(2)
P2 0.0287(4) 0.0287(4) 0.0330(6) 0.000 0.000 0.0143(2)
C1 0.046(2) 0.0371(18) 0.0379(17) -0.0107(14) 0.0071(15) 0.0094(16)
C2 0.044(2) 0.056(2) 0.0407(18) -0.0046(17) 0.0010(16) 0.0072(18)
C3 0.066(3) 0.102(4) 0.048(2) -0.033(3) -0.010(2) 0.017(3)
C4 0.089(4) 0.062(3) 0.055(3) -0.015(2) 0.004(3) -0.018(3)
C5 0.127(5) 0.039(2) 0.052(3) -0.011(2) 0.010(3) 0.005(3)
C6 0.064(3) 0.043(2) 0.0415(18) -0.0026(16) 0.0114(18) 0.018(2)
C8 0.0425(19) 0.0325(16) 0.0395(15) -0.0038(13) 0.0047(16) 0.0159(15)
C9 0.050(2) 0.0258(16) 0.053(2) -0.0038(15) 0.0069(17) 0.0073(15)
C10 0.079(3) 0.0319(19) 0.059(2) 0.0073(17) 0.008(2) 0.027(2)
C11 0.075(3) 0.0333(19) 0.052(2) 0.0085(16) -0.002(2) 0.029(2)
C12 0.055(2) 0.0361(18) 0.0405(18) 0.0023(14) 0.0010(16) 0.0251(17)
C13 0.0355(16) 0.0304(15) 0.0298(14) 0.0024(12) 0.0050(12) 0.0158(13)
S2 0.0410(5) 0.0481(5) 0.0466(5) 0.0048(4) 0.0051(4) 0.0238(4)
C20 0.0213(14) 0.0374(17) 0.0399(16) 0.0072(14) 0.0008(12) 0.0097(13)
P3 0.0414(5) 0.0414(5) 0.0325(7) 0.000 0.000 0.0207(2)
P4 0.0308(4) 0.0308(4) 0.0339(6) 0.000 0.000 0.0154(2)
C14 0.062(3) 0.051(2) 0.0349(17) 0.0045(16) 0.0065(17) 0.025(2)
C15 0.086(4) 0.070(3) 0.054(2) 0.031(2) 0.006(2) 0.038(3)
C16 0.084(4) 0.072(3) 0.074(3) 0.037(3) 0.006(3) 0.037(3)
C17 0.101(5) 0.087(4) 0.071(3) 0.042(3) 0.021(3) 0.016(4)
C18 0.054(3) 0.053(3) 0.064(3) 0.008(2) 0.011(2) 0.013(2)
C19 0.048(2) 0.041(2) 0.0480(19) 0.0077(16) 0.0061(17) 0.0133(17)
C21 0.0332(16) 0.0312(16) 0.0454(16) -0.0004(14) 0.0038(13) 0.0167(14)
C22 0.0356(18) 0.050(2) 0.054(2) 0.0057(17) 0.0002(16) 0.0201(16)
C23 0.039(2) 0.078(3) 0.055(2) 0.005(2) -0.0045(17) 0.036(2)
C24 0.048(2) 0.059(2) 0.0372(17) 0.0000(16) -0.0013(15) 0.0357(19)
C25 0.0405(18) 0.0439(19) 0.0340(15) 0.0022(14) 0.0029(13) 0.0246(16)
C26 0.0299(15) 0.0303(16) 0.0425(16) 0.0032(12) 0.0025(13) 0.0161(13)

loop_
_atom_type_symbol
_atom_type_description
_atom_type_scat_dispersion_real
_atom_type_scat_dispersion_imag
_atom_type_scat_source
C C 0.0033 0.0016 'International Tables Vol C Tables 4.2.6.8 and 6.1.1.4'
H H 0.0000 0.0000 'International Tables Vol C Tables 4.2.6.8 and 6.1.1.4'
P P 0.1023 0.0942 'International Tables Vol C Tables 4.2.6.8 and 6.1.1.4'
S S 0.1246 0.1234 'International Tables Vol C Tables 4.2.6.8 and 6.1.1.4'

loop_
_geom_angle_atom_site_label_1
_geom_angle_atom_site_label_2
_geom_angle_atom_site_label_3
_geom_angle
_geom_angle_site_symmetry_1
_geom_angle_site_symmetry_3
C8 S1 C7 101.8(3) . .
C6 C7 S1 104.5(6) . .
C6 C7 H7A 110.9 . .
S1 C7 H7A 110.9 . .
C6 C7 H7B 110.9 . .
S1 C7 H7B 110.9 . .
H7A C7 H7B 108.9 . .
C6 S1A C7A 98.0(6) . .
C8 C7A S1A 103.5(11) . .
C8 C7A H7AA 111.1 . .
S1A C7A H7AA 111.1 . .
C8 C7A H7AB 111.1 . .
S1A C7A H7AB 111.1 . .
H7AA C7A H7AB 109.0 . .
C1 P1 C1 102.73(14) 2_655 .
C1 P1 C1 102.73(14) 2_655 3_665
C1 P1 C1 102.73(14) . 3_665
C13 P2 C13 101.25(13) . 2_655
C13 P2 C13 101.25(13) . 3_665
C13 P2 C13 101.25(13) 2_655 3_665
C2 C1 C6 120.1(4) . .
C2 C1 P1 122.0(3) . .
C6 C1 P1 117.8(3) . .
C1 C2 C3 118.0(5) . .
C1 C2 H2 121.0 . .
C3 C2 H2 121.0 . .
C4 C3 C2 121.3(6) . .
C4 C3 H3 119.3 . .
C2 C3 H3 119.3 . .
C3 C4 C5 119.2(5) . .
C3 C4 H4 120.4 . .
C5 C4 H4 120.4 . .
C6 C5 C4 122.6(5) . .
C6 C5 H5 118.7 . .
C4 C5 H5 118.7 . .
C5 C6 C1 118.6(5) . .
C5 C6 C7 112.8(5) . .
C1 C6 C7 128.6(5) . .
C5 C6 S1A 122.4(4) . .
C1 C6 S1A 118.8(4) . .
C9 C8 C13 120.0(3) . .
C9 C8 C7A 111.0(7) . .
C13 C8 C7A 128.9(7) . .
C9 C8 S1 120.3(3) . .
C13 C8 S1 119.5(3) . .
C10 C9 C8 120.3(4) . .
C10 C9 H9 119.8 . .
C8 C9 H9 119.8 . .
C9 C10 C11 120.9(4) . .
C9 C10 H10 119.6 . .
C11 C10 H10 119.6 . .
C10 C11 C12 118.5(4) . .
C10 C11 H11 120.7 . .
C12 C11 H11 120.7 . .
C13 C12 C11 122.1(4) . .
C13 C12 H12 119.0 . .
C11 C12 H12 119.0 . .
C12 C13 C8 118.0(3) . .
C12 C13 P2 125.3(3) . .
C8 C13 P2 116.6(3) . .
C19 S2 C20 98.30(18) . .
C21 C20 S2 106.2(2) . .
C21 C20 H20A 110.5 . .
S2 C20 H20A 110.5 . .
C21 C20 H20B 110.5 . .
S2 C20 H20B 110.5 . .
H20A C20 H20B 108.7 . .
C14 P3 C14 100.36(17) 3_565 .
C14 P3 C14 100.36(17) 3_565 2_665
C14 P3 C14 100.36(17) . 2_665
C26 P4 C26 102.22(13) 2_665 3_565
C26 P4 C26 102.22(13) 2_665 .
C26 P4 C26 102.22(13) 3_565 .
C15 C14 C19 117.3(4) . .
C15 C14 P3 124.2(4) . .
C19 C14 P3 118.4(3) . .
C16 C15 C14 120.5(5) . .
C16 C15 H15 119.8 . .
C14 C15 H15 119.8 . .
C17 C16 C15 122.1(5) . .
C17 C16 H16 119.0 . .
C15 C16 H16 119.0 . .
C16 C17 C18 118.5(5) . .
C16 C17 H17 120.8 . .
C18 C17 H17 120.8 . .
C19 C18 C17 119.6(5) . .
C19 C18 H18 120.2 . .
C17 C18 H18 120.2 . .
C18 C19 C14 121.7(4) . .
C18 C19 S2 118.8(4) . .
C14 C19 S2 119.4(3) . .
C22 C21 C26 120.4(3) . .
C22 C21 C20 118.4(3) . .
C26 C21 C20 121.2(3) . .
C21 C22 C23 120.9(4) . .
C21 C22 H22 119.6 . .
C23 C22 H22 119.6 . .
C24 C23 C22 119.1(4) . .
C24 C23 H23 120.5 . .
C22 C23 H23 120.5 . .
C25 C24 C23 120.2(3) . .
C25 C24 H24 119.9 . .
C23 C24 H24 119.9 . .
C24 C25 C26 121.6(3) . .
C24 C25 H25 119.2 . .
C26 C25 H25 119.2 . .
C21 C26 C25 117.8(3) . .
C21 C26 P4 118.4(2) . .
C25 C26 P4 123.6(3) . .

loop_
_geom_bond_atom_site_label_1
_geom_bond_atom_site_label_2
_geom_bond_distance
_geom_bond_site_symmetry_2
S1 C8 1.747(6) .
S1 C7 1.931(9) .
C7 C6 1.496(11) .
C7 H7A 0.9900 .
C7 H7B 0.9900 .
S1A C6 1.779(7) .
S1A C7A 1.906(17) .
C7A C8 1.56(2) .
C7A H7AA 0.9900 .
C7A H7AB 0.9900 .
P1 C1 1.852(4) 2_655
P1 C1 1.852(4) .
P1 C1 1.852(4) 3_665
P2 C13 1.829(3) .
P2 C13 1.829(3) 2_655
P2 C13 1.829(3) 3_665
C1 C2 1.372(6) .
C1 C6 1.387(6) .
C2 C3 1.447(6) .
C2 H2 0.9500 .
C3 C4 1.298(9) .
C3 H3 0.9500 .
C4 C5 1.382(10) .
C4 H4 0.9500 .
C5 C6 1.359(7) .
C5 H5 0.9500 .
C8 C9 1.401(5) .
C8 C13 1.406(5) .
C9 C10 1.360(6) .
C9 H9 0.9500 .
C10 C11 1.378(6) .
C10 H10 0.9500 .
C11 C12 1.407(5) .
C11 H11 0.9500 .
C12 C13 1.367(5) .
C12 H12 0.9500 .
S2 C19 1.794(4) .
S2 C20 1.844(4) .
C20 C21 1.539(5) .
C20 H20A 0.9900 .
C20 H20B 0.9900 .
P3 C14 1.852(4) 3_565
P3 C14 1.852(4) .
P3 C14 1.852(4) 2_665
P4 C26 1.824(3) 2_665
P4 C26 1.824(3) 3_565
P4 C26 1.824(3) .
C14 C15 1.379(6) .
C14 C19 1.411(6) .
C15 C16 1.375(8) .
C15 H15 0.9500 .
C16 C17 1.343(9) .
C16 H16 0.9500 .
C17 C18 1.416(7) .
C17 H17 0.9500 .
C18 C19 1.348(6) .
C18 H18 0.9500 .
C21 C22 1.382(5) .
C21 C26 1.410(4) .
C22 C23 1.408(6) .
C22 H22 0.9500 .
C23 C24 1.392(6) .
C23 H23 0.9500 .
C24 C25 1.376(5) .
C24 H24 0.9500 .
C25 C26 1.413(5) .
C25 H25 0.9500 .

loop_
_platon_squeeze_void_nr
_platon_squeeze_void_average_x
_platon_squeeze_void_average_y
_platon_squeeze_void_average_z
_platon_squeeze_void_volume
_platon_squeeze_void_count_electrons
_platon_squeeze_void_content
1 0.000 0.000 -0.004 1206 689 ' '
